data_1564291
loop_
_publ_author_name
'Boukhemis, Ouafa'
'Bendjeddou, Lamia'
'Platas-Iglesias, Carlos'
'Esteban-G\'omez, David'
'Carcelli, Mauro'
'Merazig, Hocine'

_publ_section_title
;
 Hydrothermal synthesis of six new lanthanides coordination polymers based
 on 1-H-benzimidazole-5-carboxylic acid: Structure, Hirshfeld analysis,
 thermal and spectroscopic properties
;
_journal_name_full 'Inorganica Chimica Acta'
_journal_page_first 119740
_journal_paper_doi 10.1016/j.ica.2020.119740
_journal_volume 510
_journal_year 2020
_chemical_absolute_configuration .
_chemical_compound_source 'synthesis as described'
_chemical_formula_moiety 'C24 H17 Gd N6 O7'
_chemical_formula_sum 'C24 H17 Gd N6 O7'
_chemical_formula_weight 658.69
_chemical_name_systematic
;
Catena-Poly [aqua( \m3-1H-benzimidazole-5-carboxylato \k4 N:O^5^ ,O^5^', O^5^')
( \m2-1H-benzimidazole-5-carboxylato \k2 O^5^ ,O^5^') (
\m2-1H-benzimidazole-5-carboxylato \k2 O^5^ ,O^5^')gadolinium(III)]
;
_space_group_IT_number 2
_space_group_name_Hall '-P 1'
_space_group_name_H-M_alt 'P -1'
_symmetry_cell_setting triclinic
_symmetry_Int_Tables_number 2
_symmetry_space_group_name_Hall '-P 1'
_symmetry_space_group_name_H-M 'P -1'
_atom_sites_solution_primary direct
_atom_sites_solution_secondary difmap
_cell_angle_alpha 103.662(1)
_cell_angle_beta 97.485(1)
_cell_angle_gamma 109.596(1)
_cell_formula_units_Z 2
_cell_length_a 8.8513(2)
_cell_length_b 11.7031(2)
_cell_length_c 12.2157(3)
_cell_measurement_reflns_used 9908
_cell_measurement_temperature 296
_cell_measurement_theta_max 36.39
_cell_measurement_theta_min 2.52
_cell_volume 1127.64(4)
_computing_cell_refinement 'SAINT (Bruker, 2006)'
_computing_data_collection 'APEX2 (Bruker, 2006)'
_computing_data_reduction SAINT
_computing_molecular_graphics 'ORTEPIII (Farrugia, 2012)'
_computing_publication_material
;
WinGX (Farrugia, 2012), 
Mercury (Version 1.4; Macrae <i>et al.</i>, 2006) and POVRay
(Persistence of Vision Team, 2004)
;
_computing_structure_refinement 'SHELXL-97 (Sheldrick, 2008)'
_computing_structure_solution 'SIR2002 (Burla et al, 2003)'
_diffrn_ambient_temperature 296
_diffrn_measured_fraction_theta_full 0.993
_diffrn_measured_fraction_theta_max 0.995
_diffrn_measurement_device 'Bruker APEX-II CCD'
_diffrn_measurement_method '\f and \w scans'
_diffrn_radiation_monochromator graphite
_diffrn_radiation_probe x-ray
_diffrn_radiation_source 'fine-focus sealed tube'
_diffrn_radiation_type MoK\a
_diffrn_radiation_wavelength 0.71073
_diffrn_reflns_av_R_equivalents 0.0129
_diffrn_reflns_av_unetI/netI 0.0098
_diffrn_reflns_limit_h_max 11
_diffrn_reflns_limit_h_min -11
_diffrn_reflns_limit_k_max 15
_diffrn_reflns_limit_k_min -15
_diffrn_reflns_limit_l_max 16
_diffrn_reflns_limit_l_min -16
_diffrn_reflns_number 25021
_diffrn_reflns_theta_full 25.24
_diffrn_reflns_theta_max 28.28
_diffrn_reflns_theta_min 3.58
_exptl_absorpt_coefficient_mu 3.003
_exptl_absorpt_correction_T_max 0.7471
_exptl_absorpt_correction_T_min 0.6197
_exptl_absorpt_correction_type multi-scan
_exptl_absorpt_process_details
;
SADABS-2014/5 (Bruker,2014) was used for absorption correction.
wR2(int) was 0.0632 before and 0.0252 after correction.
The Ratio of minimum to maximum transmission is 0.8295.
The \l/2 correction factor is 0.00150.
;
_exptl_crystal_colour yellow
_exptl_crystal_density_diffrn 1.94
_exptl_crystal_density_method 'not measured'
_exptl_crystal_description plate
_exptl_crystal_F_000 646
_exptl_crystal_size_max 0.1
_exptl_crystal_size_mid 0.09
_exptl_crystal_size_min 0.08
_refine_diff_density_max 0.706
_refine_diff_density_min -0.284
_refine_diff_density_rms 0.057
_refine_ls_extinction_method none
_refine_ls_goodness_of_fit_ref 1.077
_refine_ls_hydrogen_treatment mixed
_refine_ls_matrix_type full
_refine_ls_number_parameters 349
_refine_ls_number_reflns 5575
_refine_ls_number_restraints 3
_refine_ls_restrained_S_all 1.077
_refine_ls_R_factor_all 0.0127
_refine_ls_R_factor_gt 0.0123
_refine_ls_shift/su_max 0.00
_refine_ls_shift/su_mean 0.00
_refine_ls_structure_factor_coef Fsqd
_refine_ls_weighting_details 'W=1/[\S^2^(FO^2^)+(0.0147P)^2^+0.6688P] WHERE P=(FO^2^+2FC^2^)/3'
_refine_ls_weighting_scheme calc
_refine_ls_wR_factor_gt 0.0311
_refine_ls_wR_factor_ref 0.0314
_reflns_number_gt 5460
_reflns_number_total 5575
_reflns_threshold_expression >2sigma(I)
_cod_data_source_file ICA-2020-510-119740.cif
_cod_data_source_block 6
_cod_original_formula_sum 'C24 H17 Gd N6 O7 '
_cod_database_code 1564291

loop_
_space_group_symop_id
_space_group_symop_operation_xyz
1 x,y,z
2 -x,-y,-z

loop_
_atom_site_label
_atom_site_type_symbol
_atom_site_fract_x
_atom_site_fract_y
_atom_site_fract_z
_atom_site_U_iso_or_equiv
_atom_site_adp_type
_atom_site_occupancy
_atom_site_site_symmetry_order
_atom_site_calc_flag
_atom_site_refinement_flags_posn
_atom_site_refinement_flags_adp
_atom_site_refinement_flags_occupancy
_atom_site_disorder_assembly
_atom_site_disorder_group
Gd1 Gd 0.23284(2) 0.11682(2) 0.51206(2) 0.01405(2) Uani 1 1 d . . . . .
O3 O 0.49416(12) 0.15980(9) 0.63712(9) 0.02020(19) Uani 1 1 d . . . . .
O7 O 0.10897(12) 0.26544(10) 0.50531(10) 0.0226(2) Uani 1 1 d . . . . .
O2 O -0.06782(12) -0.05213(11) 0.68023(9) 0.0239(2) Uani 1 1 d . . . . .
O1W O 0.35597(13) 0.00842(10) 0.37644(10) 0.0213(2) Uani 1 1 d . . . . .
H2W H 0.356(3) 0.017(2) 0.311(2) 0.032 Uiso 1 1 d . . . . .
H1W H 0.399(3) -0.040(2) 0.3777(18) 0.032 Uiso 1 1 d . . . . .
O1 O 0.14749(13) 0.12019(10) 0.68856(9) 0.0226(2) Uani 1 1 d . . . . .
O5 O -0.10955(13) 0.09601(9) 0.49248(9) 0.0215(2) Uani 1 1 d . . . . .
O4 O 0.43469(13) 0.33004(10) 0.68337(10) 0.0252(2) Uani 1 1 d . . . . .
N5 N -0.57476(14) 0.27581(11) 0.43157(11) 0.0189(2) Uani 1 1 d . . . . .
C16 C 1.25879(19) 0.47188(16) 0.87555(15) 0.0299(3) Uani 1 1 d . . . . .
H16 H 1.369132 0.482538 0.891717 0.036 Uiso 1 1 calc R . . . .
N1 N 0.54055(17) 0.18844(13) 1.07508(12) 0.0273(3) Uani 1 1 d . . . . .
H1N H 0.616743 0.251442 1.065533 0.033 Uiso 1 1 calc R . . . .
N3 N 1.13699(16) 0.35880(13) 0.81563(12) 0.0275(3) Uani 1 1 d . . . . .
H3N H 1.147598 0.287900 0.787944 0.033 Uiso 1 1 calc R . . . .
C22 C -0.41085(16) 0.29580(12) 0.42846(12) 0.0160(2) Uani 1 1 d . . . . .
N4 N 1.20865(16) 0.56536(13) 0.90904(12) 0.0287(3) Uani 1 1 d . . . . .
C7 C 0.31398(18) 0.12133(14) 0.89614(13) 0.0230(3) Uani 1 1 d . . . . .
H7 H 0.366530 0.183233 0.863112 0.028 Uiso 1 1 calc R . . . .
C19 C -0.09058(16) 0.37293(13) 0.39912(12) 0.0186(3) Uani 1 1 d . . . . .
H19 H 0.017006 0.397018 0.389494 0.022 Uiso 1 1 calc R . . . .
C8 C 0.5468(2) 0.14034(16) 1.16504(13) 0.0287(3) Uani 1 1 d . . . . .
H8 H 0.638706 0.172455 1.226204 0.034 Uiso 1 1 calc R . . . .
N2 N 0.41220(18) 0.04437(14) 1.15886(11) 0.0291(3) Uani 1 1 d . . . . .
C20 C -0.18547(17) 0.43786(13) 0.36884(12) 0.0188(3) Uani 1 1 d . . . . .
H20 H -0.144295 0.505136 0.338890 0.023 Uiso 1 1 calc R . . . .
C18 C -0.15309(16) 0.27060(12) 0.44445(11) 0.0155(2) Uani 1 1 d . . . . .
N6 N -0.47255(15) 0.43879(11) 0.36162(11) 0.0212(2) Uani 1 1 d . . . . .
H6N H -0.469069 0.500224 0.333565 0.025 Uiso 1 1 calc R . . . .
C3 C 0.08093(19) -0.06570(15) 0.89227(14) 0.0259(3) Uani 1 1 d . . . . .
H3 H -0.021757 -0.128083 0.853061 0.031 Uiso 1 1 calc R . . . .
C15 C 0.83015(18) 0.30069(13) 0.75238(13) 0.0220(3) Uani 1 1 d . . . . .
H15 H 0.802043 0.215145 0.713973 0.026 Uiso 1 1 calc R . . . .
C10 C 0.71207(17) 0.35452(13) 0.75671(12) 0.0199(3) Uani 1 1 d . . . . .
C23 C -0.31368(16) 0.23049(12) 0.45808(12) 0.0166(2) Uani 1 1 d . . . . .
H23 H -0.355570 0.161854 0.486237 0.020 Uiso 1 1 calc R . . . .
C24 C -0.60340(18) 0.36334(14) 0.39122(13) 0.0220(3) Uani 1 1 d . . . . .
H24 H -0.704378 0.372350 0.383804 0.026 Uiso 1 1 calc R . . . .
C9 C 0.53733(17) 0.27773(13) 0.69056(12) 0.0184(2) Uani 1 1 d . . . . .
C1 C 0.07208(17) 0.03138(13) 0.72923(12) 0.0186(3) Uani 1 1 d . . . . .
C14 C 0.99194(17) 0.38009(14) 0.80784(13) 0.0211(3) Uani 1 1 d . . . . .
C2 C 0.15779(17) 0.02927(14) 0.84214(12) 0.0205(3) Uani 1 1 d . . . . .
C12 C 0.9188(2) 0.56265(14) 0.87203(14) 0.0275(3) Uani 1 1 d . . . . .
H12 H 0.946687 0.647903 0.911412 0.033 Uiso 1 1 calc R . . . .
C4 C 0.1544(2) -0.06814(15) 0.99786(14) 0.0286(3) Uani 1 1 d . . . . .
H4 H 0.102194 -0.130449 1.030583 0.034 Uiso 1 1 calc R . . . .
C11 C 0.75766(19) 0.48452(14) 0.81704(14) 0.0250(3) Uani 1 1 d . . . . .
H11 H 0.676556 0.518421 0.819738 0.030 Uiso 1 1 calc R . . . .
C5 C 0.30972(19) 0.02568(14) 1.05439(13) 0.0231(3) Uani 1 1 d . . . . .
C13 C 1.03853(18) 0.50970(14) 0.86668(13) 0.0227(3) Uani 1 1 d . . . . .
C6 C 0.38782(18) 0.11662(14) 1.00148(13) 0.0223(3) Uani 1 1 d . . . . .
C21 C -0.34560(16) 0.39841(12) 0.38501(12) 0.0165(2) Uani 1 1 d . . . . .
C17 C -0.04502(16) 0.20673(12) 0.48278(12) 0.0165(2) Uani 1 1 d . . . . .

loop_
_atom_site_aniso_label
_atom_site_aniso_U_11
_atom_site_aniso_U_22
_atom_site_aniso_U_33
_atom_site_aniso_U_23
_atom_site_aniso_U_13
_atom_site_aniso_U_12
Gd1 0.01076(3) 0.01307(3) 0.01912(4) 0.00725(2) 0.00179(2) 0.00445(2)
O3 0.0155(4) 0.0190(5) 0.0243(5) 0.0060(4) -0.0001(4) 0.0065(4)
O7 0.0140(4) 0.0203(5) 0.0353(6) 0.0103(4) 0.0025(4) 0.0085(4)
O2 0.0163(5) 0.0307(5) 0.0214(5) 0.0082(4) 0.0001(4) 0.0063(4)
O1W 0.0236(5) 0.0200(5) 0.0252(5) 0.0091(4) 0.0074(4) 0.0120(4)
O1 0.0248(5) 0.0232(5) 0.0212(5) 0.0099(4) 0.0052(4) 0.0086(4)
O5 0.0243(5) 0.0160(4) 0.0279(5) 0.0111(4) 0.0065(4) 0.0090(4)
O4 0.0190(5) 0.0213(5) 0.0382(6) 0.0132(4) 0.0040(4) 0.0094(4)
N5 0.0148(5) 0.0183(5) 0.0281(6) 0.0115(5) 0.0063(4) 0.0081(4)
C16 0.0174(7) 0.0331(8) 0.0327(8) 0.0101(7) -0.0005(6) 0.0036(6)
N1 0.0221(6) 0.0264(6) 0.0236(6) 0.0044(5) -0.0026(5) 0.0022(5)
N3 0.0184(6) 0.0261(6) 0.0347(7) 0.0067(5) 0.0009(5) 0.0079(5)
C22 0.0136(6) 0.0154(6) 0.0203(6) 0.0078(5) 0.0037(5) 0.0054(5)
N4 0.0202(6) 0.0269(6) 0.0281(7) 0.0062(5) -0.0015(5) -0.0003(5)
C7 0.0210(7) 0.0234(7) 0.0219(7) 0.0094(5) 0.0027(5) 0.0042(6)
C19 0.0141(6) 0.0183(6) 0.0242(7) 0.0098(5) 0.0049(5) 0.0047(5)
C8 0.0286(8) 0.0324(8) 0.0198(7) 0.0022(6) -0.0023(6) 0.0118(7)
N2 0.0329(7) 0.0331(7) 0.0192(6) 0.0076(5) -0.0002(5) 0.0122(6)
C20 0.0183(6) 0.0159(6) 0.0234(7) 0.0105(5) 0.0049(5) 0.0046(5)
C18 0.0133(6) 0.0147(5) 0.0195(6) 0.0070(5) 0.0018(5) 0.0059(5)
N6 0.0196(6) 0.0192(5) 0.0309(6) 0.0144(5) 0.0057(5) 0.0103(5)
C3 0.0213(7) 0.0245(7) 0.0254(7) 0.0091(6) 0.0009(6) 0.0013(6)
C15 0.0192(6) 0.0164(6) 0.0256(7) 0.0039(5) -0.0002(5) 0.0045(5)
C10 0.0174(6) 0.0190(6) 0.0206(6) 0.0062(5) 0.0011(5) 0.0043(5)
C23 0.0146(6) 0.0162(6) 0.0214(6) 0.0102(5) 0.0041(5) 0.0056(5)
C24 0.0176(6) 0.0223(6) 0.0316(8) 0.0130(6) 0.0058(5) 0.0109(5)
C9 0.0164(6) 0.0199(6) 0.0199(6) 0.0098(5) 0.0036(5) 0.0058(5)
C1 0.0177(6) 0.0220(6) 0.0174(6) 0.0059(5) 0.0038(5) 0.0096(5)
C14 0.0181(6) 0.0206(6) 0.0228(7) 0.0070(5) 0.0019(5) 0.0059(5)
C2 0.0188(6) 0.0222(6) 0.0190(6) 0.0068(5) 0.0018(5) 0.0066(5)
C12 0.0287(8) 0.0173(6) 0.0292(8) 0.0013(6) 0.0016(6) 0.0055(6)
C4 0.0291(8) 0.0264(7) 0.0271(8) 0.0138(6) 0.0036(6) 0.0035(6)
C11 0.0242(7) 0.0212(7) 0.0288(7) 0.0053(6) 0.0032(6) 0.0103(6)
C5 0.0256(7) 0.0241(7) 0.0193(7) 0.0072(5) 0.0025(5) 0.0098(6)
C13 0.0204(7) 0.0196(6) 0.0212(7) 0.0051(5) 0.0003(5) 0.0017(5)
C6 0.0191(6) 0.0216(7) 0.0212(7) 0.0040(5) 0.0008(5) 0.0047(5)
C21 0.0172(6) 0.0147(6) 0.0194(6) 0.0074(5) 0.0021(5) 0.0076(5)
C17 0.0167(6) 0.0166(6) 0.0192(6) 0.0067(5) 0.0044(5) 0.0090(5)

loop_
_geom_angle_atom_site_label_1
_geom_angle_atom_site_label_2
_geom_angle_atom_site_label_3
_geom_angle
_geom_angle_site_symmetry_1
_geom_angle_site_symmetry_2
_geom_angle_site_symmetry_3
_geom_angle_publ_flag
O1 Gd1 O1W 142.51(4) . . . yes
O1 Gd1 O3 81.06(4) . . . yes
O1 Gd1 O4 69.23(4) . . . yes
O1 Gd1 O7 83.95(4) . . . yes
O1 Gd1 N5 136.64(4) . . 1_655 yes
O1 Gd1 O2 128.98(4) . . 2_556 yes
O1 Gd1 O5 73.70(4) . . 2_556 yes
O1W Gd1 O3 79.38(4) . . . yes
O1W Gd1 O4 118.37(4) . . . yes
O1W Gd1 O7 133.21(4) . . . yes
O1W Gd1 N5 70.17(4) . . 1_655 yes
O1W Gd1 O2 70.69(4) . . 2_556 yes
O1W Gd1 O5 76.96(4) . . 2_556 yes
O3 Gd1 O4 50.18(4) . . . yes
O3 Gd1 O7 125.61(4) . . . yes
O3 Gd1 N5 80.27(4) . . 1_655 yes
O2 Gd1 O3 148.68(4) 2_556 . . yes
O3 Gd1 O5 96.13(4) . . 2_556 yes
O4 Gd1 O7 75.60(4) . . . yes
O4 Gd1 N5 68.72(4) . . 1_655 yes
O2 Gd1 O4 140.69(4) 2_556 . . yes
O4 Gd1 O5 132.54(4) . . 2_556 yes
O7 Gd1 N5 75.96(4) . . 1_655 yes
O2 Gd1 O7 73.02(4) 2_556 . . yes
O5 Gd1 O7 128.72(4) 2_556 . . yes
O2 Gd1 N5 81.08(4) 2_556 . 1_655 yes
O5 Gd1 N5 147.06(4) 2_556 . 1_655 yes
O2 Gd1 O5 86.16(4) 2_556 . 2_556 yes
Gd1 O1 C1 132.26(10) . . . yes
Gd1 O2 C1 132.31(10) 2_556 . . yes
Gd1 O3 C9 101.02(9) . . . yes
Gd1 O4 C9 87.80(9) . . . yes
Gd1 O5 C17 173.60(10) 2_556 . . yes
Gd1 O7 C17 107.83(9) . . . yes
C6 N1 C8 106.53(14) . . . yes
Gd1 O1W H1W 134.6(16) . . . no
H2W O1W H1W 103(2) . . . no
Gd1 O1W H2W 122.1(18) . . . no
C5 N2 C8 104.08(14) . . . yes
C14 N3 C16 106.20(14) . . . yes
C13 N4 C16 104.14(14) . . . yes
Gd1 N5 C24 127.88(11) 1_455 . . yes
C22 N5 C24 104.46(13) . . . yes
Gd1 N5 C22 127.51(9) 1_455 . . yes
C21 N6 C24 106.88(13) . . . yes
O1 C1 O2 123.78(14) . . . yes
O1 C1 C2 117.25(13) . . . yes
C6 N1 H1N 127.00 . . . no
C8 N1 H1N 127.00 . . . no
O2 C1 C2 118.97(13) . . . yes
C1 C2 C3 120.14(14) . . . no
C1 C2 C7 119.02(14) . . . no
C3 C2 C7 120.84(14) . . . no
C16 N3 H3N 127.00 . . . no
C14 N3 H3N 127.00 . . . no
C2 C3 C4 121.61(16) . . . no
C3 C4 C5 118.11(16) . . . no
N2 C5 C6 109.91(15) . . . yes
N2 C5 C4 130.29(15) . . . yes
C4 C5 C6 119.74(14) . . . no
N1 C6 C5 105.10(13) . . . yes
N1 C6 C7 132.25(15) . . . yes
C5 C6 C7 122.64(15) . . . no
C21 N6 H6N 127.00 . . . no
C24 N6 H6N 127.00 . . . no
C2 C7 C6 116.99(15) . . . no
N1 C8 N2 114.36(15) . . . yes
O3 C9 O4 119.75(14) . . . yes
O3 C9 C10 119.84(14) . . . yes
O4 C9 C10 120.34(13) . . . yes
C9 C10 C11 119.28(14) . . . no
C9 C10 C15 120.27(13) . . . no
C11 C10 C15 120.31(14) . . . no
C10 C11 C12 122.07(16) . . . no
C11 C12 C13 117.96(15) . . . no
C12 C13 C14 119.62(15) . . . no
N4 C13 C14 109.71(14) . . . yes
N4 C13 C12 130.64(15) . . . yes
N3 C14 C15 131.72(15) . . . yes
C13 C14 C15 122.84(15) . . . no
N3 C14 C13 105.39(14) . . . yes
C10 C15 C14 117.19(14) . . . no
N3 C16 N4 114.57(16) . . . yes
O5 C17 O7 121.96(14) . . . yes
O7 C17 C18 118.46(13) . . . yes
O5 C17 C18 119.58(13) . . . yes
C17 C18 C19 120.41(13) . . . no
C17 C18 C23 118.63(12) . . . no
C19 C18 C23 120.93(13) . . . no
C18 C19 C20 121.47(14) . . . no
C19 C20 C21 117.14(14) . . . no
C20 C21 C22 122.28(14) . . . no
N6 C21 C22 105.42(13) . . . yes
N6 C21 C20 132.25(13) . . . yes
N5 C22 C23 130.62(13) . . . yes
N5 C22 C21 109.43(13) . . . yes
C21 C22 C23 119.94(14) . . . no
C18 C23 C22 118.23(13) . . . no
N5 C24 N6 113.82(15) . . . yes
C2 C3 H3 119.00 . . . no
C4 C3 H3 119.00 . . . no
C3 C4 H4 121.00 . . . no
C5 C4 H4 121.00 . . . no
C2 C7 H7 122.00 . . . no
C6 C7 H7 122.00 . . . no
N1 C8 H8 123.00 . . . no
N2 C8 H8 123.00 . . . no
C10 C11 H11 119.00 . . . no
C12 C11 H11 119.00 . . . no
C11 C12 H12 121.00 . . . no
C13 C12 H12 121.00 . . . no
C10 C15 H15 121.00 . . . no
C14 C15 H15 121.00 . . . no
N3 C16 H16 123.00 . . . no
N4 C16 H16 123.00 . . . no
C18 C19 H19 119.00 . . . no
C20 C19 H19 119.00 . . . no
C19 C20 H20 121.00 . . . no
C21 C20 H20 121.00 . . . no
C18 C23 H23 121.00 . . . no
C22 C23 H23 121.00 . . . no
N5 C24 H24 123.00 . . . no
N6 C24 H24 123.00 . . . no

loop_
_geom_bond_atom_site_label_1
_geom_bond_atom_site_label_2
_geom_bond_distance
_geom_bond_site_symmetry_1
_geom_bond_site_symmetry_2
_geom_bond_publ_flag
Gd1 O1 2.3717(11) . . yes
Gd1 O1W 2.4386(12) . . yes
Gd1 O3 2.4234(11) . . yes
Gd1 O4 2.7142(12) . . yes
Gd1 O7 2.3574(12) . . yes
Gd1 N5 2.5503(13) . 1_655 yes
Gd1 O2 2.3976(11) . 2_556 yes
Gd1 O5 2.3439(11) . 2_556 yes
Gd1 O5 2.9308(11) . . yes
O1 C1 1.2797(19) . . yes
O2 C1 1.2512(19) . . yes
O3 C9 1.2777(18) . . yes
O4 C9 1.259(2) . . yes
O5 C17 1.2700(17) . . yes
O7 C17 1.2611(19) . . yes
N1 C6 1.381(2) . . yes
N1 C8 1.351(2) . . yes
O1W H2W 0.83(2) . . no
O1W H1W 0.78(3) . . no
N2 C8 1.314(2) . . yes
N2 C5 1.390(2) . . yes
N3 C14 1.383(2) . . yes
N3 C16 1.353(2) . . yes
N4 C16 1.313(2) . . yes
N4 C13 1.393(2) . . yes
N5 C22 1.397(2) . . yes
N5 C24 1.318(2) . . yes
N6 C21 1.380(2) . . yes
N6 C24 1.351(2) . . yes
N1 H1N 0.8600 . . no
C1 C2 1.495(2) . . no
C2 C7 1.391(2) . . no
C2 C3 1.413(2) . . no
C3 C4 1.378(2) . . no
N3 H3N 0.8600 . . no
C4 C5 1.398(2) . . no
C5 C6 1.406(2) . . no
N6 H6N 0.8600 . . no
C6 C7 1.387(2) . . no
C9 C10 1.501(2) . . no
C10 C11 1.415(2) . . no
C10 C15 1.390(2) . . no
C11 C12 1.381(2) . . no
C12 C13 1.397(2) . . no
C13 C14 1.406(2) . . no
C14 C15 1.389(2) . . no
C17 C18 1.490(2) . . no
C18 C19 1.413(2) . . no
C18 C23 1.386(2) . . no
C19 C20 1.378(2) . . no
C20 C21 1.392(2) . . no
C21 C22 1.405(2) . . no
C22 C23 1.395(2) . . no
C3 H3 0.9300 . . no
C4 H4 0.9300 . . no
C7 H7 0.9300 . . no
C8 H8 0.9300 . . no
C11 H11 0.9300 . . no
C12 H12 0.9300 . . no
C15 H15 0.9300 . . no
C16 H16 0.9300 . . no
C19 H19 0.9300 . . no
C20 H20 0.9300 . . no
C23 H23 0.9300 . . no
C24 H24 0.9300 . . no

loop_
_geom_hbond_atom_site_label_D
_geom_hbond_atom_site_label_H
_geom_hbond_atom_site_label_A
_geom_hbond_distance_DH
_geom_hbond_distance_HA
_geom_hbond_distance_DA
_geom_hbond_angle_DHA
_geom_hbond_site_symmetry_A
_geom_hbond_publ_flag
N1 H1N N4 0.8600 2.1000 2.933(2) 162.00 2_767 yes
N3 H3N O1 0.8600 2.0500 2.8948(19) 168.00 1_655 yes
N6 H6N O4 0.8600 1.9700 2.8064(17) 163.00 2_566 yes
O1W H1W O3 0.78(3) 1.93(3) 2.7052(16) 174.00 2_656 yes
O1W H2W N2 0.83(2) 2.05(2) 2.8673(18) 167.00 1_554 yes
C15 H15 O1W 0.9300 2.4100 3.3038(19) 162.00 2_656 yes
C23 H23 O3 0.9300 2.4100 3.0399(18) 125.00 1_455 yes
C8 H8 Cg6 0.9300 2.4300 3.1959(17) 139.00 1_656 yes
C20 H20 Cg2 0.9300 2.5200 3.2832(16) 139.00 2_666 yes

loop_
_geom_torsion_atom_site_label_1
_geom_torsion_atom_site_label_2
_geom_torsion_atom_site_label_3
_geom_torsion_atom_site_label_4
_geom_torsion
_geom_torsion_site_symmetry_1
_geom_torsion_site_symmetry_2
_geom_torsion_site_symmetry_3
_geom_torsion_site_symmetry_4
_geom_torsion_publ_flag
O1W Gd1 O1 C1 -41.28(17) . . . . no
O3 Gd1 O1 C1 -100.52(14) . . . . no
O4 Gd1 O1 C1 -151.19(15) . . . . no
O7 Gd1 O1 C1 131.94(14) . . . . no
N5 Gd1 O1 C1 -165.94(12) 1_655 . . . no
O2 Gd1 O1 C1 69.56(15) 2_556 . . . no
O5 Gd1 O1 C1 -1.39(13) 2_556 . . . no
O1 Gd1 O3 C9 -76.70(9) . . . . no
O1W Gd1 O3 C9 135.45(9) . . . . no
O4 Gd1 O3 C9 -6.35(8) . . . . no
O7 Gd1 O3 C9 -0.82(10) . . . . no
N5 Gd1 O3 C9 63.99(9) 1_655 . . . no
O2 Gd1 O3 C9 118.23(10) 2_556 . . . no
O5 Gd1 O3 C9 -149.09(9) 2_556 . . . no
O1 Gd1 O4 C9 102.06(9) . . . . no
O1W Gd1 O4 C9 -37.36(10) . . . . no
O3 Gd1 O4 C9 6.33(8) . . . . no
O7 Gd1 O4 C9 -169.03(9) . . . . no
N5 Gd1 O4 C9 -88.75(9) 1_655 . . . no
O2 Gd1 O4 C9 -131.17(9) 2_556 . . . no
O5 Gd1 O4 C9 61.12(10) 2_556 . . . no
O1 Gd1 O7 C17 -72.22(10) . . . . no
O1W Gd1 O7 C17 102.13(10) . . . . no
O3 Gd1 O7 C17 -146.66(9) . . . . no
O4 Gd1 O7 C17 -142.28(10) . . . . no
N5 Gd1 O7 C17 146.51(10) 1_655 . . . no
O2 Gd1 O7 C17 61.71(9) 2_556 . . . no
O5 Gd1 O7 C17 -8.74(11) 2_556 . . . no
O1 Gd1 N5 C22 96.10(12) . . 1_655 1_655 no
O1 Gd1 N5 C24 -78.67(14) . . 1_655 1_655 no
O1W Gd1 N5 C22 -51.75(11) . . 1_655 1_655 no
O1W Gd1 N5 C24 133.49(13) . . 1_655 1_655 no
O3 Gd1 N5 C22 30.39(11) . . 1_655 1_655 no
O3 Gd1 N5 C24 -144.38(13) . . 1_655 1_655 no
O4 Gd1 N5 C22 81.30(12) . . 1_655 1_655 no
O4 Gd1 N5 C24 -93.46(13) . . 1_655 1_655 no
O7 Gd1 N5 C22 161.07(12) . . 1_655 1_655 no
O7 Gd1 N5 C24 -13.70(12) . . 1_655 1_655 no
O1 Gd1 O2 C1 -33.43(16) . . 2_556 2_556 no
O1W Gd1 O2 C1 109.50(14) . . 2_556 2_556 no
O3 Gd1 O2 C1 127.46(13) . . 2_556 2_556 no
O4 Gd1 O2 C1 -138.97(13) . . 2_556 2_556 no
O7 Gd1 O2 C1 -100.55(14) . . 2_556 2_556 no
Gd1 O1 C1 O2 -58.9(2) . . . . no
Gd1 O1 C1 C2 121.37(13) . . . . no
Gd1 O2 C1 O1 14.0(2) 2_556 . . . no
Gd1 O2 C1 C2 -166.28(10) 2_556 . . . no
Gd1 O3 C9 O4 12.18(15) . . . . no
Gd1 O3 C9 C10 -164.84(11) . . . . no
Gd1 O4 C9 O3 -10.66(13) . . . . no
Gd1 O4 C9 C10 166.34(12) . . . . no
Gd1 O7 C17 O5 15.62(16) . . . . no
Gd1 O7 C17 C18 -164.78(10) . . . . no
C8 N1 C6 C5 -0.38(18) . . . . no
C8 N1 C6 C7 -179.29(18) . . . . no
C6 N1 C8 N2 -0.7(2) . . . . no
C8 N2 C5 C4 175.40(19) . . . . no
C8 N2 C5 C6 -1.65(19) . . . . no
C5 N2 C8 N1 1.5(2) . . . . no
C16 N3 C14 C13 -0.36(17) . . . . no
C16 N3 C14 C15 176.88(17) . . . . no
C14 N3 C16 N4 0.6(2) . . . . no
C16 N4 C13 C12 -177.83(17) . . . . no
C16 N4 C13 C14 0.32(18) . . . . no
C13 N4 C16 N3 -0.6(2) . . . . no
C24 N5 C22 C21 0.13(17) . . . . no
C24 N5 C22 C23 -178.37(15) . . . . no
Gd1 N5 C22 C21 -175.61(9) 1_455 . . . no
Gd1 N5 C22 C23 5.9(2) 1_455 . . . no
C22 N5 C24 N6 0.17(17) . . . . no
Gd1 N5 C24 N6 175.88(9) 1_455 . . . no
C24 N6 C21 C20 177.80(15) . . . . no
C24 N6 C21 C22 0.45(16) . . . . no
C21 N6 C24 N5 -0.40(18) . . . . no
O1 C1 C2 C3 179.56(15) . . . . no
O1 C1 C2 C7 -0.9(2) . . . . no
O2 C1 C2 C3 -0.2(2) . . . . no
O2 C1 C2 C7 179.39(15) . . . . no
C1 C2 C3 C4 -178.04(16) . . . . no
C7 C2 C3 C4 2.4(3) . . . . no
C1 C2 C7 C6 179.18(14) . . . . no
C3 C2 C7 C6 -1.3(2) . . . . no
C2 C3 C4 C5 -0.8(3) . . . . no
C3 C4 C5 N2 -178.54(17) . . . . no
C3 C4 C5 C6 -1.7(3) . . . . no
N2 C5 C6 N1 1.27(19) . . . . no
N2 C5 C6 C7 -179.68(15) . . . . no
C4 C5 C6 N1 -176.14(16) . . . . no
C4 C5 C6 C7 2.9(3) . . . . no
N1 C6 C7 C2 177.42(17) . . . . no
C5 C6 C7 C2 -1.3(2) . . . . no
O3 C9 C10 C11 -178.99(14) . . . . no
O3 C9 C10 C15 5.3(2) . . . . no
O4 C9 C10 C11 4.0(2) . . . . no
O4 C9 C10 C15 -171.73(14) . . . . no
C9 C10 C11 C12 -174.91(14) . . . . no
C15 C10 C11 C12 0.8(2) . . . . no
C9 C10 C15 C14 174.83(13) . . . . no
C11 C10 C15 C14 -0.9(2) . . . . no
C10 C11 C12 C13 0.1(2) . . . . no
C11 C12 C13 N4 177.09(16) . . . . no
C11 C12 C13 C14 -0.9(2) . . . . no
N4 C13 C14 N3 0.03(18) . . . . no
N4 C13 C14 C15 -177.52(14) . . . . no
C12 C13 C14 N3 178.41(14) . . . . no
C12 C13 C14 C15 0.9(2) . . . . no
N3 C14 C15 C10 -176.80(16) . . . . no
C13 C14 C15 C10 0.0(2) . . . . no
O5 C17 C18 C19 -160.44(13) . . . . no
O5 C17 C18 C23 21.83(19) . . . . no
O7 C17 C18 C19 20.0(2) . . . . no
O7 C17 C18 C23 -157.78(13) . . . . no
C17 C18 C19 C20 -176.51(13) . . . . no
C23 C18 C19 C20 1.2(2) . . . . no
C17 C18 C23 C22 176.20(12) . . . . no
C19 C18 C23 C22 -1.5(2) . . . . no
C18 C19 C20 C21 0.1(2) . . . . no
C19 C20 C21 N6 -177.98(15) . . . . no
C19 C20 C21 C22 -1.0(2) . . . . no
N6 C21 C22 N5 -0.36(16) . . . . no
N6 C21 C22 C23 178.32(13) . . . . no
C20 C21 C22 N5 -178.05(13) . . . . no
C20 C21 C22 C23 0.6(2) . . . . no
N5 C22 C23 C18 179.00(14) . . . . no
C21 C22 C23 C18 0.6(2) . . . . no
